data_7120101
loop_
_publ_author_name
'Seki, Tomohiro'
'Kobayashi, Koh'
'Ito, Hajime'

_publ_section_title
;
 Low-Temperature-Selective Luminescent Mechanochromism of a Thienyl Gold
 Isocyanide Complex
;
_journal_name_full 'Chem. Commun.'
_journal_paper_doi 10.1039/C7CC03190D
_journal_year 2017
_chemical_formula_moiety 'C11 H8 Au N S'
_chemical_formula_sum 'C11 H8 Au N S'
_chemical_formula_weight 383.22
_chemical_name_systematic 1RBlue
_space_group_crystal_system triclinic
_space_group_IT_number 2
_space_group_name_Hall '-P 1'
_space_group_name_H-M_alt 'P -1'
_symmetry_space_group_name_Hall '-P 1'
_symmetry_space_group_name_H-M 'P -1'
_atom_sites_solution_hydrogens geom
_atom_sites_solution_primary direct
_atom_sites_solution_secondary difmap
_audit_update_record
;
2017-03-14 deposited with the CCDC.
2017-05-09 downloaded from the CCDC.
;
_cell_angle_alpha 103.379(4)
_cell_angle_beta 99.477(5)
_cell_angle_gamma 95.776(5)
_cell_formula_units_Z 2
_cell_length_a 5.7510(11)
_cell_length_b 8.2449(13)
_cell_length_c 11.8285(19)
_cell_measurement_reflns_used 3240
_cell_measurement_temperature 123
_cell_measurement_theta_max 27.48
_cell_measurement_theta_min 3.61
_cell_volume 532.54(16)
_computing_cell_refinement 'RAPID AUTO'
_computing_data_collection 'RAPID AUTO (Rigaku, ????)'
_computing_data_reduction 'RAPID AUTO'
_computing_molecular_graphics 'CrystalStructure 4.2.3'
_computing_publication_material 'CrystalStructure 4.2.3 (Rigaku, 2016)'
_computing_structure_refinement 'SHELXL Version 2014/7 (Sheldrick, 2008)'
_computing_structure_solution 'Superflip (Palatinus, et al., 2007)'
_diffrn_ambient_temperature 123
_diffrn_detector_area_resol_mean 10.000
_diffrn_measured_fraction_theta_full 0.996
_diffrn_measured_fraction_theta_max 0.988
_diffrn_measurement_device_type 'Rigaku R-AXIS RAPID'
_diffrn_measurement_method \w
_diffrn_radiation_type 'Mo K\a'
_diffrn_radiation_wavelength 0.71075
_diffrn_reflns_av_R_equivalents 0.0943
_diffrn_reflns_Laue_measured_fraction_full 0.996
_diffrn_reflns_Laue_measured_fraction_max 0.988
_diffrn_reflns_limit_h_max 7
_diffrn_reflns_limit_h_min -7
_diffrn_reflns_limit_k_max 8
_diffrn_reflns_limit_k_min -10
_diffrn_reflns_limit_l_max 15
_diffrn_reflns_limit_l_min -15
_diffrn_reflns_number 5261
_diffrn_reflns_point_group_measured_fraction_full 0.996
_diffrn_reflns_point_group_measured_fraction_max 0.988
_diffrn_reflns_theta_full 25.242
_diffrn_reflns_theta_max 27.475
_diffrn_reflns_theta_min 3.491
_diffrn_standards_number 0
_exptl_absorpt_coefficient_mu 14.013
_exptl_absorpt_correction_T_max 0.810
_exptl_absorpt_correction_T_min 0.231
_exptl_absorpt_correction_type multi-scan
_exptl_absorpt_process_details 'ABSCOR (Rigaku, 1995)'
_exptl_crystal_colour colorless
_exptl_crystal_density_diffrn 2.390
_exptl_crystal_density_method 'not measured'
_exptl_crystal_description platelet
_exptl_crystal_F_000 352.00
_exptl_crystal_preparation ', Luminescent'
_exptl_crystal_size_max 0.114
_exptl_crystal_size_mid 0.068
_exptl_crystal_size_min 0.015
_refine_diff_density_max 2.53
_refine_diff_density_min -5.17
_refine_ls_extinction_method none
_refine_ls_goodness_of_fit_ref 1.136
_refine_ls_hydrogen_treatment constr
_refine_ls_number_parameters 164
_refine_ls_number_reflns 2423
_refine_ls_number_restraints 262
_refine_ls_R_factor_all 0.1394
_refine_ls_R_factor_gt 0.0776
_refine_ls_shift/su_max 0.000
_refine_ls_structure_factor_coef Fsqd
_refine_ls_weighting_details 'w = 1/[\s^2^(Fo^2^)+(0.1476P)^2^] where P=(Fo^2^+2Fc^2^)/3'
_refine_ls_weighting_scheme calc
_refine_ls_wR_factor_gt 0.1926
_refine_ls_wR_factor_ref 0.2775
_reflns_Friedel_coverage 0.000
_reflns_number_gt 1453
_reflns_number_total 2423
_reflns_threshold_expression F^2^>2.0\s(F^2^)
_cod_data_source_file c7cc03190d2.cif
_cod_data_source_block KBY-108-01
_cod_original_cell_volume 532.54(15)
_cod_database_code 7120101

loop_
_space_group_symop_id
_space_group_symop_operation_xyz
1 +X,+Y,+Z
2 -X,-Y,-Z

loop_
_atom_site_label
_atom_site_type_symbol
_atom_site_fract_x
_atom_site_fract_y
_atom_site_fract_z
_atom_site_U_iso_or_equiv
_atom_site_adp_type
_atom_site_occupancy
_atom_site_site_symmetry_order
_atom_site_calc_flag
_atom_site_refinement_flags_posn
_atom_site_refinement_flags_adp
_atom_site_refinement_flags_occupancy
_atom_site_disorder_assembly
_atom_site_disorder_group
Au1 Au 0.47104(14) 0.23528(11) 0.61538(8) 0.0450(4) Uani 1 1 d . . . . .
N3 N 0.070(3) 0.300(2) 0.4244(19) 0.040(4) Uani 1 1 d . . . . .
C4 C -0.109(4) 0.314(3) 0.337(2) 0.040(4) Uani 1 1 d . U . . .
C5 C -0.062(4) 0.433(3) 0.269(2) 0.042(5) Uani 1 1 d . U . . .
H5 H 0.0909 0.4977 0.2818 0.051 Uiso 1 1 calc R U . . .
C6 C -0.240(4) 0.451(3) 0.185(2) 0.043(5) Uani 1 1 d . U . . .
H6 H -0.2146 0.5331 0.1423 0.052 Uiso 1 1 calc R U . . .
C8 C -0.465(4) 0.350(3) 0.161(2) 0.047(5) Uani 1 1 d . U . . .
H8 H -0.5852 0.3569 0.0970 0.056 Uiso 1 1 calc R U . . .
C9 C -0.507(4) 0.245(3) 0.229(2) 0.040(4) Uani 1 1 d . U . . .
H9 H -0.6629 0.1852 0.2170 0.048 Uiso 1 1 calc R U . . .
C10 C -0.329(4) 0.218(3) 0.318(2) 0.044(5) Uani 1 1 d . U . . .
H10 H -0.3597 0.1384 0.3616 0.053 Uiso 1 1 calc R U . . .
C11 C 0.217(4) 0.275(3) 0.488(3) 0.045(6) Uani 1 1 d . . . . .
C7 C 0.717(3) 0.192(3) 0.7416(15) 0.039(3) Uani 1 1 d D U . . .
S2 S 0.694(2) 0.248(2) 0.8849(10) 0.040(2) Uani 0.538(19) 1 d D U P A 1
C16 C 0.954(6) 0.177(8) 0.931(4) 0.041(3) Uani 0.538(19) 1 d D U P A 1
H16 H 1.0189 0.1866 1.0120 0.049 Uiso 0.538(19) 1 calc R U P A 1
C12 C 1.060(10) 0.105(9) 0.841(3) 0.042(3) Uani 0.538(19) 1 d D U P A 1
H12 H 1.2008 0.0542 0.8473 0.050 Uiso 0.538(19) 1 calc R U P A 1
C13 C 0.924(8) 0.121(9) 0.740(5) 0.041(3) Uani 0.538(19) 1 d D U P A 1
H13 H 0.9721 0.0830 0.6660 0.049 Uiso 0.538(19) 1 calc R U P A 1
S2B S 0.957(3) 0.099(3) 0.7175(15) 0.044(3) Uani 0.462(19) 1 d D U P A 2
C16B C 1.049(11) 0.112(10) 0.866(2) 0.042(3) Uani 0.462(19) 1 d D U P A 2
H16B H 1.1895 0.0713 0.8954 0.050 Uiso 0.462(19) 1 calc R U P A 2
C12B C 0.906(8) 0.185(9) 0.937(5) 0.040(3) Uani 0.462(19) 1 d D U P A 2
H12B H 0.9192 0.1969 1.0196 0.048 Uiso 0.462(19) 1 calc R U P A 2
C13B C 0.740(11) 0.236(9) 0.863(2) 0.038(3) Uani 0.462(19) 1 d D U P A 2
H13B H 0.6336 0.3052 0.8960 0.046 Uiso 0.462(19) 1 calc R U P A 2

loop_
_atom_site_aniso_label
_atom_site_aniso_U_11
_atom_site_aniso_U_22
_atom_site_aniso_U_33
_atom_site_aniso_U_23
_atom_site_aniso_U_13
_atom_site_aniso_U_12
Au1 0.0290(5) 0.0525(6) 0.0509(7) 0.0170(5) 0.0019(4) -0.0059(4)
N3 0.017(8) 0.050(11) 0.049(11) 0.012(10) -0.001(8) -0.004(7)
C4 0.028(7) 0.043(9) 0.047(9) 0.012(8) 0.010(6) -0.005(6)
C5 0.033(7) 0.041(9) 0.049(9) 0.012(8) 0.007(6) -0.015(6)
C6 0.038(7) 0.041(9) 0.045(9) 0.005(8) 0.007(6) -0.006(6)
C8 0.036(8) 0.052(10) 0.047(10) 0.012(9) 0.003(7) -0.016(7)
C9 0.022(7) 0.048(9) 0.050(9) 0.008(8) 0.014(6) 0.000(6)
C10 0.031(7) 0.045(9) 0.055(10) 0.018(9) 0.006(6) -0.011(6)
C11 0.046(14) 0.021(9) 0.073(18) 0.015(11) 0.022(13) -0.006(9)
C7 0.025(5) 0.047(6) 0.047(5) 0.017(5) 0.011(4) -0.005(4)
S2 0.025(5) 0.052(5) 0.044(5) 0.017(5) 0.006(3) 0.001(4)
C16 0.025(6) 0.051(6) 0.047(6) 0.014(6) 0.007(5) -0.001(5)
C12 0.024(6) 0.051(6) 0.049(6) 0.013(6) 0.010(5) -0.003(5)
C13 0.024(6) 0.050(7) 0.049(6) 0.014(6) 0.012(5) -0.004(5)
S2B 0.029(5) 0.051(6) 0.050(5) 0.013(5) 0.009(4) 0.001(4)
C16B 0.025(6) 0.050(6) 0.049(6) 0.014(6) 0.009(5) -0.004(5)
C12B 0.024(6) 0.051(6) 0.046(6) 0.015(6) 0.009(5) -0.003(5)
C13B 0.023(6) 0.049(6) 0.045(6) 0.016(6) 0.011(5) -0.003(5)

loop_
_atom_type_symbol
_atom_type_description
_atom_type_scat_dispersion_real
_atom_type_scat_dispersion_imag
_atom_type_scat_source
C C 0.0033 0.0016
;
International Tables for Crystallography
(Vol. C, Tables 4.2.6.8 and 6.1.1.4)
;
H H 0.0000 0.0000
;
International Tables for Crystallography
(Vol. C, Table 6.1.1.4)
;
Au Au -2.0133 8.8022
;
International Tables for Crystallography
(Vol. C, Tables 4.2.6.8 and 6.1.1.4)
;
N N 0.0061 0.0033
;
International Tables for Crystallography
(Vol. C, Tables 4.2.6.8 and 6.1.1.4)
;
S S 0.1246 0.1234
;
International Tables for Crystallography
(Vol. C, Tables 4.2.6.8 and 6.1.1.4)
;

loop_
_geom_angle_atom_site_label_1
_geom_angle_atom_site_label_2
_geom_angle_atom_site_label_3
_geom_angle
C7 Au1 C11 178.8(8)
C11 N3 C4 174(3)
N3 C4 C10 120(2)
N3 C4 C5 118.5(19)
C10 C4 C5 121(2)
C6 C5 C4 118(2)
C6 C5 H5 120.8
C4 C5 H5 120.8
C5 C6 C8 121(2)
C5 C6 H6 119.3
C8 C6 H6 119.3
C9 C8 C6 119(2)
C9 C8 H8 120.5
C6 C8 H8 120.5
C8 C9 C10 123(2)
C8 C9 H9 118.5
C10 C9 H9 118.5
C4 C10 C9 117(2)
C4 C10 H10 121.6
C9 C10 H10 121.6
N3 C11 Au1 175(2)
C13B C7 S2B 105(3)
C13 C7 S2 106(2)
C13B C7 Au1 130(2)
C13 C7 Au1 133(2)
S2B C7 Au1 125.0(10)
S2 C7 Au1 121.0(9)
C7 S2 C16 93.0(19)
C12 C16 S2 114(4)
C12 C16 H16 123.2
S2 C16 H16 123.2
C16 C12 C13 106(5)
C16 C12 H12 126.8
C13 C12 H12 126.8
C12 C13 C7 121(5)
C12 C13 H13 119.4
C7 C13 H13 119.4
C7 S2B C16B 92(2)
C12B C16B S2B 115(5)
C12B C16B H16B 122.6
S2B C16B H16B 122.6
C16B C12B C13B 104(6)
C16B C12B H12B 128.0
C13B C12B H12B 128.0
C12B C13B C7 123(5)
C12B C13B H13B 118.3
C7 C13B H13B 118.3

loop_
_geom_bond_atom_site_label_1
_geom_bond_atom_site_label_2
_geom_bond_distance
Au1 C7 2.002(18)
Au1 C11 2.02(3)
N3 C11 1.11(3)
N3 C4 1.36(3)
C4 C10 1.38(3)
C4 C5 1.45(3)
C5 C6 1.34(3)
C5 H5 0.9500
C6 C8 1.41(3)
C6 H6 0.9500
C8 C9 1.35(3)
C8 H8 0.9500
C9 C10 1.41(3)
C9 H9 0.9500
C10 H10 0.9500
C7 C13B 1.37(2)
C7 C13 1.38(2)
C7 S2B 1.679(16)
C7 S2 1.681(16)
S2 C16 1.713(19)
C16 C12 1.36(2)
C16 H16 0.9500
C12 C13 1.36(2)
C12 H12 0.9500
C13 H13 0.9500
S2B C16B 1.72(2)
C16B C12B 1.36(2)
C16B H16B 0.9500
C12B C13B 1.36(2)
C12B H12B 0.9500
C13B H13B 0.9500

loop_
_geom_torsion_atom_site_label_1
_geom_torsion_atom_site_label_2
_geom_torsion_atom_site_label_3
_geom_torsion_atom_site_label_4
_geom_torsion
N3 C4 C5 C6 -178(2)
C10 C4 C5 C6 1(4)
C4 C5 C6 C8 -3(4)
C5 C6 C8 C9 6(4)
C6 C8 C9 C10 -6(4)
N3 C4 C10 C9 178(2)
C5 C4 C10 C9 -1(4)
C8 C9 C10 C4 4(4)
C13 C7 S2 C16 1(5)
Au1 C7 S2 C16 -179(2)
C7 S2 C16 C12 -2(5)
S2 C16 C12 C13 3(7)
C16 C12 C13 C7 -3(10)
S2 C7 C13 C12 1(8)
Au1 C7 C13 C12 -179(5)
C13B C7 S2B C16B 4(5)
Au1 C7 S2B C16B -179(3)
C7 S2B C16B C12B 0(6)
S2B C16B C12B C13B -5(8)
C16B C12B C13B C7 9(10)
S2B C7 C13B C12B -9(9)
Au1 C7 C13B C12B 174(5)
